data_7013681
loop_
_publ_author_name
'McKinley, Scott G.'
'Vecchi, Paul A.'
'Ellern, Arkady'
'Angelici, Robert J.'

_publ_section_title
;
 CpRu(CO)2(BF4) and [CpFe(CO)2(THF)]+ on mesoporous silica as
 adsorbents for the removal of dibenzothiophenes from hydrocarbon
 solutions.
;
_journal_issue 5
_journal_name_full 'Dalton transactions (Cambridge, England : 2003)'
_journal_page_first 788
_journal_page_last 793
_journal_paper_doi 10.1039/b311933e
_journal_year 2004
_chemical_formula_sum 'C19 H13 B F4 O2 Ru S'
_chemical_formula_weight 493.23
_chemical_name_systematic
;
?
;
_space_group_IT_number 2
_symmetry_cell_setting triclinic
_symmetry_space_group_name_Hall '-P 1'
_symmetry_space_group_name_H-M 'P -1'
_atom_sites_solution_hydrogens geom
_atom_sites_solution_primary direct
_atom_sites_solution_secondary difmap
_audit_creation_method SHELXL-97
_cell_angle_alpha 103.680(3)
_cell_angle_beta 111.307(2)
_cell_angle_gamma 93.487(3)
_cell_formula_units_Z 2
_cell_length_a 9.2305(14)
_cell_length_b 10.3298(16)
_cell_length_c 10.9513(17)
_cell_measurement_temperature 173(2)
_cell_volume 932.7(2)
_computing_cell_refinement 'Bruker SMART'
_computing_data_collection 'Bruker SMART'
_computing_data_reduction 'Bruker SHELXTL'
_computing_molecular_graphics 'Bruker SHELXTL'
_computing_publication_material 'Bruker SHELXTL'
_computing_structure_refinement 'SHELXL-97 (Sheldrick, 1997)'
_computing_structure_solution 'SHELXS-97 (Sheldrick, 1990)'
_diffrn_ambient_temperature 173(2)
_diffrn_measured_fraction_theta_full 0.884
_diffrn_measured_fraction_theta_max 0.884
_diffrn_measurement_device_type 'CCD area detector'
_diffrn_measurement_method 'phi and omega scans'
_diffrn_radiation_monochromator graphite
_diffrn_radiation_source 'fine-focus sealed tube'
_diffrn_radiation_type MoK\a
_diffrn_radiation_wavelength 0.71073
_diffrn_reflns_av_R_equivalents 0.0362
_diffrn_reflns_av_sigmaI/netI 0.0346
_diffrn_reflns_limit_h_max 11
_diffrn_reflns_limit_h_min -12
_diffrn_reflns_limit_k_max 12
_diffrn_reflns_limit_k_min -13
_diffrn_reflns_limit_l_max 14
_diffrn_reflns_limit_l_min -14
_diffrn_reflns_number 7007
_diffrn_reflns_theta_full 28.20
_diffrn_reflns_theta_max 28.20
_diffrn_reflns_theta_min 2.06
_exptl_absorpt_coefficient_mu 1.003
_exptl_absorpt_correction_T_max 0.82
_exptl_absorpt_correction_T_min 0.70
_exptl_absorpt_correction_type multi-scan
_exptl_absorpt_process_details 'Bruker SADABS'
_exptl_crystal_colour yellow
_exptl_crystal_density_diffrn 1.756
_exptl_crystal_density_method 'not measured'
_exptl_crystal_description prism
_exptl_crystal_F_000 488
_exptl_crystal_size_max 0.31
_exptl_crystal_size_mid 0.30
_exptl_crystal_size_min 0.20
_refine_diff_density_max 3.513
_refine_diff_density_min -0.920
_refine_diff_density_rms 0.205
_refine_ls_extinction_coef 0.0084(19)
_refine_ls_extinction_expression Fc^*^=kFc[1+0.001xFc^2^\l^3^/sin(2\q)]^-1/4^
_refine_ls_extinction_method SHELXL
_refine_ls_goodness_of_fit_ref 1.120
_refine_ls_hydrogen_treatment 'riding model'
_refine_ls_matrix_type full
_refine_ls_number_parameters 254
_refine_ls_number_reflns 4073
_refine_ls_number_restraints 0
_refine_ls_restrained_S_all 1.120
_refine_ls_R_factor_all 0.0669
_refine_ls_R_factor_gt 0.0642
_refine_ls_shift/su_max 0.000
_refine_ls_shift/su_mean 0.000
_refine_ls_structure_factor_coef Fsqd
_refine_ls_weighting_details 'calc w=1/[\s^2^(Fo^2^)+(0.0609P)^2^+14.9037P] where P=(Fo^2^+2Fc^2^)/3'
_refine_ls_weighting_scheme calc
_refine_ls_wR_factor_gt 0.1935
_refine_ls_wR_factor_ref 0.1946
_reflns_number_gt 3837
_reflns_number_total 4073
_reflns_threshold_expression >2sigma(I)
_cod_data_source_file b311933e.txt
_cod_data_source_block ang52
_cod_depositor_comments
;
The following automatic conversions were performed:
'_symmetry_cell_setting' value 'Triclinic' changed to 'triclinic'
according to '/home/saulius/struct/CIF-dictionaries/cif_core.dic'
dictionary named 'cif_core.dic' version 2.4.1 from 2010-06-29.

Automatic conversion script
Id: cif_fix_enum 1527 2010-12-29 10:47:43Z saulius 
;
_cod_original_sg_symbol_H-M P-1
_cod_database_code 7013681

loop_
_symmetry_equiv_pos_as_xyz
'x, y, z'
'-x, -y, -z'

loop_
_atom_site_label
_atom_site_type_symbol
_atom_site_fract_x
_atom_site_fract_y
_atom_site_fract_z
_atom_site_U_iso_or_equiv
_atom_site_adp_type
_atom_site_occupancy
_atom_site_symmetry_multiplicity
_atom_site_calc_flag
_atom_site_refinement_flags
_atom_site_disorder_assembly
_atom_site_disorder_group
Ru1 Ru 0.87655(6) 0.82542(6) 0.67615(6) 0.0214(2) Uani 1 1 d . . .
S1 S 0.9822(2) 0.65356(18) 0.77979(17) 0.0237(4) Uani 1 1 d . . .
C1 C 1.2828(11) 0.7656(9) 1.1646(8) 0.0374(19) Uani 1 1 d . . .
H1A H 1.2774 0.7638 1.2492 0.045 Uiso 1 1 calc R . .
C2 C 1.4250(11) 0.8121(10) 1.1596(9) 0.044(2) Uani 1 1 d . . .
H2A H 1.5157 0.8453 1.2420 0.053 Uiso 1 1 calc R . .
C3 C 1.4363(10) 0.8108(10) 1.0356(10) 0.041(2) Uani 1 1 d . . .
H3A H 1.5341 0.8426 1.0340 0.050 Uiso 1 1 calc R . .
C4 C 1.3038(10) 0.7627(8) 0.9144(8) 0.0315(16) Uani 1 1 d . . .
H4A H 1.3103 0.7590 0.8290 0.038 Uiso 1 1 calc R . .
C6 C 0.7282(10) 0.5837(8) 0.8472(9) 0.0338(17) Uani 1 1 d . . .
H6A H 0.6605 0.5571 0.7532 0.041 Uiso 1 1 calc R . .
C7 C 0.6712(12) 0.5746(9) 0.9479(11) 0.042(2) Uani 1 1 d . . .
H7A H 0.5626 0.5431 0.9227 0.050 Uiso 1 1 calc R . .
C8 C 0.7725(12) 0.6114(9) 1.0841(10) 0.042(2) Uani 1 1 d . . .
H8A H 0.7319 0.6034 1.1506 0.051 Uiso 1 1 calc R . .
C9 C 0.9301(12) 0.6592(9) 1.1260(9) 0.0377(19) Uani 1 1 d . . .
H9A H 0.9974 0.6836 1.2200 0.045 Uiso 1 1 calc R . .
C10 C 0.9903(9) 0.6712(7) 1.0269(8) 0.0275(15) Uani 1 1 d . . .
C11 C 1.1497(9) 0.7219(8) 1.0448(8) 0.0279(15) Uani 1 1 d . . .
C12 C 0.8866(9) 0.6328(7) 0.8896(8) 0.0261(15) Uani 1 1 d . . .
C13 C 1.1629(9) 0.7207(7) 0.9213(7) 0.0264(15) Uani 1 1 d . . .
C17 C 1.0732(10) 0.9456(8) 0.7518(8) 0.0310(16) Uani 1 1 d . . .
C18 C 0.8253(11) 0.9021(8) 0.8279(9) 0.0357(18) Uani 1 1 d . . .
C19 C 0.7633(9) 0.9026(8) 0.4988(8) 0.0306(16) Uani 1 1 d . . .
H19A H 0.7727 0.9994 0.4984 0.037 Uiso 1 1 calc R . .
C20 C 0.8557(10) 0.8088(10) 0.4616(8) 0.0357(18) Uani 1 1 d . . .
H20A H 0.9441 0.8280 0.4329 0.043 Uiso 1 1 calc R . .
C21 C 0.7965(11) 0.6824(9) 0.4672(8) 0.0353(18) Uani 1 1 d . . .
H21A H 0.8379 0.5967 0.4440 0.042 Uiso 1 1 calc R . .
C22 C 0.6642(10) 0.6937(9) 0.5056(8) 0.0362(18) Uani 1 1 d . . .
H22A H 0.5947 0.6187 0.5105 0.043 Uiso 1 1 calc R . .
C23 C 0.6430(9) 0.8306(10) 0.5223(9) 0.0382(19) Uani 1 1 d . . .
H23A H 0.5552 0.8696 0.5428 0.046 Uiso 1 1 calc R . .
O1 O 1.1843(8) 1.0199(7) 0.7834(7) 0.0501(17) Uani 1 1 d . . .
O2 O 0.7921(11) 0.9452(8) 0.9175(8) 0.058(2) Uani 1 1 d . . .
B1 B 0.2710(11) 0.6929(10) 0.5362(10) 0.035(2) Uani 1 1 d . . .
F1 F 0.4016(10) 0.7583(14) 0.6456(8) 0.133(5) Uani 1 1 d . . .
F2 F 0.1602(7) 0.6403(6) 0.5764(6) 0.0486(14) Uani 1 1 d . . .
F3 F 0.3072(9) 0.5937(7) 0.4489(9) 0.071(2) Uani 1 1 d . . .
F4 F 0.2077(13) 0.7819(9) 0.4624(10) 0.094(3) Uani 1 1 d . . .

loop_
_atom_site_aniso_label
_atom_site_aniso_U_11
_atom_site_aniso_U_22
_atom_site_aniso_U_33
_atom_site_aniso_U_23
_atom_site_aniso_U_13
_atom_site_aniso_U_12
Ru1 0.0217(3) 0.0228(3) 0.0185(3) 0.0059(2) 0.0065(2) 0.0026(2)
S1 0.0246(8) 0.0260(9) 0.0206(8) 0.0065(6) 0.0087(6) 0.0057(6)
C1 0.048(5) 0.044(5) 0.021(4) 0.011(3) 0.012(3) 0.018(4)
C2 0.040(5) 0.052(6) 0.029(4) 0.007(4) 0.001(4) 0.013(4)
C3 0.025(4) 0.056(6) 0.040(5) 0.013(4) 0.007(3) 0.010(4)
C4 0.034(4) 0.033(4) 0.025(4) 0.005(3) 0.010(3) 0.008(3)
C6 0.033(4) 0.029(4) 0.040(4) 0.009(3) 0.016(3) 0.003(3)
C7 0.045(5) 0.036(5) 0.059(6) 0.015(4) 0.035(5) 0.002(4)
C8 0.058(6) 0.038(5) 0.045(5) 0.010(4) 0.037(5) 0.009(4)
C9 0.054(5) 0.034(4) 0.032(4) 0.010(3) 0.024(4) 0.011(4)
C10 0.036(4) 0.023(3) 0.029(4) 0.011(3) 0.016(3) 0.010(3)
C11 0.034(4) 0.026(4) 0.025(3) 0.009(3) 0.010(3) 0.014(3)
C12 0.034(4) 0.022(3) 0.032(4) 0.014(3) 0.020(3) 0.010(3)
C13 0.032(4) 0.024(3) 0.019(3) 0.004(3) 0.006(3) 0.013(3)
C17 0.034(4) 0.029(4) 0.023(3) 0.009(3) 0.004(3) -0.002(3)
C18 0.048(5) 0.028(4) 0.032(4) 0.009(3) 0.016(4) 0.012(3)
C19 0.030(4) 0.030(4) 0.026(4) 0.013(3) 0.003(3) 0.003(3)
C20 0.029(4) 0.057(5) 0.019(3) 0.012(3) 0.007(3) 0.003(4)
C21 0.046(5) 0.031(4) 0.025(4) 0.001(3) 0.014(3) 0.002(3)
C22 0.030(4) 0.038(4) 0.025(4) 0.003(3) 0.000(3) -0.011(3)
C23 0.022(4) 0.051(5) 0.039(4) 0.021(4) 0.002(3) 0.009(3)
O1 0.041(4) 0.049(4) 0.046(4) 0.014(3) 0.004(3) -0.016(3)
O2 0.099(6) 0.046(4) 0.052(4) 0.018(3) 0.050(4) 0.033(4)
B1 0.031(4) 0.039(5) 0.033(5) 0.003(4) 0.016(4) 0.001(4)
F1 0.074(5) 0.244(13) 0.040(4) -0.014(6) 0.025(4) -0.074(7)
F2 0.041(3) 0.054(3) 0.061(4) 0.014(3) 0.034(3) 0.005(2)
F3 0.082(5) 0.052(4) 0.099(6) 0.004(4) 0.068(5) 0.008(3)
F4 0.145(8) 0.079(5) 0.121(7) 0.060(5) 0.096(7) 0.056(6)

loop_
_atom_type_symbol
_atom_type_description
_atom_type_scat_dispersion_real
_atom_type_scat_dispersion_imag
_atom_type_scat_source
C C 0.0033 0.0016 'International Tables Vol C Tables 4.2.6.8 and 6.1.1.4'
H H 0.0000 0.0000 'International Tables Vol C Tables 4.2.6.8 and 6.1.1.4'
B B 0.0013 0.0007 'International Tables Vol C Tables 4.2.6.8 and 6.1.1.4'
O O 0.0106 0.0060 'International Tables Vol C Tables 4.2.6.8 and 6.1.1.4'
F F 0.0171 0.0103 'International Tables Vol C Tables 4.2.6.8 and 6.1.1.4'
S S 0.1246 0.1234 'International Tables Vol C Tables 4.2.6.8 and 6.1.1.4'
Ru Ru -1.2594 0.8363 'International Tables Vol C Tables 4.2.6.8 and 6.1.1.4'

loop_
_geom_angle_atom_site_label_1
_geom_angle_atom_site_label_2
_geom_angle_atom_site_label_3
_geom_angle
_geom_angle_site_symmetry_1
_geom_angle_site_symmetry_3
_geom_angle_publ_flag
C18 Ru1 C17 92.3(4) . . ?
C18 Ru1 C19 113.7(3) . . ?
C17 Ru1 C19 97.0(3) . . ?
C18 Ru1 C23 94.5(4) . . ?
C17 Ru1 C23 132.0(3) . . ?
C19 Ru1 C23 37.8(3) . . ?
C18 Ru1 C22 110.0(4) . . ?
C17 Ru1 C22 154.3(3) . . ?
C19 Ru1 C22 63.0(3) . . ?
C23 Ru1 C22 37.1(3) . . ?
C18 Ru1 C21 147.1(4) . . ?
C17 Ru1 C21 120.2(3) . . ?
C19 Ru1 C21 61.6(3) . . ?
C23 Ru1 C21 61.4(4) . . ?
C22 Ru1 C21 37.3(3) . . ?
C18 Ru1 C20 150.6(3) . . ?
C17 Ru1 C20 91.9(3) . . ?
C19 Ru1 C20 37.0(3) . . ?
C23 Ru1 C20 61.9(3) . . ?
C22 Ru1 C20 62.4(3) . . ?
C21 Ru1 C20 36.6(3) . . ?
C18 Ru1 S1 89.8(3) . . ?
C17 Ru1 S1 95.0(2) . . ?
C19 Ru1 S1 153.0(2) . . ?
C23 Ru1 S1 132.4(2) . . ?
C22 Ru1 S1 97.5(2) . . ?
C21 Ru1 S1 91.4(2) . . ?
C20 Ru1 S1 118.7(2) . . ?
C13 S1 C12 90.9(4) . . ?
C13 S1 Ru1 111.0(3) . . ?
C12 S1 Ru1 107.8(2) . . ?
C11 C1 C2 119.2(8) . . ?
C1 C2 C3 121.1(8) . . ?
C4 C3 C2 119.8(9) . . ?
C13 C4 C3 118.4(8) . . ?
C12 C6 C7 117.6(8) . . ?
C8 C7 C6 120.2(9) . . ?
C9 C8 C7 122.1(8) . . ?
C8 C9 C10 118.9(8) . . ?
C12 C10 C9 118.4(8) . . ?
C12 C10 C11 112.1(7) . . ?
C9 C10 C11 129.5(8) . . ?
C1 C11 C13 119.0(8) . . ?
C1 C11 C10 128.2(8) . . ?
C13 C11 C10 112.7(7) . . ?
C6 C12 C10 122.8(7) . . ?
C6 C12 S1 124.9(6) . . ?
C10 C12 S1 112.2(6) . . ?
C4 C13 C11 122.4(7) . . ?
C4 C13 S1 125.5(6) . . ?
C11 C13 S1 112.0(6) . . ?
O1 C17 Ru1 172.6(7) . . ?
O2 C18 Ru1 178.4(9) . . ?
C20 C19 C23 107.7(8) . . ?
C20 C19 Ru1 73.3(4) . . ?
C23 C19 Ru1 71.5(4) . . ?
C21 C20 C19 107.5(8) . . ?
C21 C20 Ru1 71.2(5) . . ?
C19 C20 Ru1 69.7(4) . . ?
C20 C21 C22 109.9(8) . . ?
C20 C21 Ru1 72.2(5) . . ?
C22 C21 Ru1 71.3(4) . . ?
C23 C22 C21 105.8(8) . . ?
C23 C22 Ru1 70.7(4) . . ?
C21 C22 Ru1 71.4(5) . . ?
C22 C23 C19 109.1(8) . . ?
C22 C23 Ru1 72.2(4) . . ?
C19 C23 Ru1 70.7(4) . . ?
F1 B1 F3 110.8(9) . . ?
F1 B1 F2 110.6(8) . . ?
F3 B1 F2 111.1(8) . . ?
F1 B1 F4 109.4(11) . . ?
F3 B1 F4 105.6(8) . . ?
F2 B1 F4 109.2(8) . . ?

loop_
_geom_bond_atom_site_label_1
_geom_bond_atom_site_label_2
_geom_bond_distance
_geom_bond_site_symmetry_2
_geom_bond_publ_flag
Ru1 C18 1.899(9) . ?
Ru1 C17 1.916(8) . ?
Ru1 C19 2.204(7) . ?
Ru1 C23 2.215(8) . ?
Ru1 C22 2.235(8) . ?
Ru1 C21 2.237(8) . ?
Ru1 C20 2.251(8) . ?
Ru1 S1 2.3980(18) . ?
S1 C13 1.771(8) . ?
S1 C12 1.773(7) . ?
C1 C11 1.384(11) . ?
C1 C2 1.394(14) . ?
C2 C3 1.396(14) . ?
C3 C4 1.393(12) . ?
C4 C13 1.380(12) . ?
C6 C12 1.384(11) . ?
C6 C7 1.403(12) . ?
C7 C8 1.385(15) . ?
C8 C9 1.375(14) . ?
C9 C10 1.412(11) . ?
C10 C12 1.400(11) . ?
C10 C11 1.458(11) . ?
C11 C13 1.398(11) . ?
C17 O1 1.132(10) . ?
C18 O2 1.133(11) . ?
C19 C20 1.413(12) . ?
C19 C23 1.432(12) . ?
C20 C21 1.409(13) . ?
C21 C22 1.431(13) . ?
C22 C23 1.417(13) . ?
B1 F1 1.347(12) . ?
B1 F3 1.373(11) . ?
B1 F2 1.382(11) . ?
B1 F4 1.383(13) . ?
